data_4132327
loop_
_publ_author_name
'Keisar, Hodaya'
'de Ruiter, Graham'
'Velders, Aldrik H.'
'Milko, Petr'
'Gulino, Antonino'
'Evmenenko, Guennadi'
'Shimon, Linda J. W.'
'Diskin-Posner, Yael'
'Lahav, Michal'
'van der Boom, Milko E.'

_publ_section_title
;
 Sorting of Molecular Building Blocks from Solution to Surface.
;
_journal_issue 26
_journal_name_full 'Journal of the American Chemical Society'
_journal_page_first 8162
_journal_page_last 8171
_journal_paper_doi 10.1021/jacs.8b02968
_journal_volume 140
_journal_year 2018
_chemical_formula_moiety 'C54 H45 N9 Os,2(F6 P),3(C7 H8),0.5(C6 H6)'
_chemical_formula_sum 'C78 H72 F12 N9 Os P2'
_chemical_formula_weight 1615.58
_space_group_crystal_system monoclinic
_space_group_IT_number 14
_space_group_name_Hall '-P 2ybc'
_space_group_name_H-M_alt 'P 1 21/c 1'
_atom_sites_solution_hydrogens mixed
_audit_creation_method SHELXL-2016/4
_cell_angle_alpha 90
_cell_angle_beta 104.537(2)
_cell_angle_gamma 90
_cell_formula_units_Z 4
_cell_length_a 14.9604(3)
_cell_length_b 23.8784(5)
_cell_length_c 24.1527(6)
_cell_measurement_reflns_used 40417
_cell_measurement_temperature 100(2)
_cell_measurement_theta_max 29.6550
_cell_measurement_theta_min 2.0300
_cell_volume 8351.9(3)
_computing_cell_refinement 'CrysAlisPro 1.171.38.41 (Rigaku OD, 2015)'
_computing_data_collection 'Rigaku Crystal Clear'
_computing_data_reduction 'CrysAlisPro 1.171.38.41 (Rigaku OD, 2015)'
_computing_structure_refinement 'SHELXL-2016/4 (Sheldrick, 2016)'
_computing_structure_solution 'SHELXT-2013 (Sheldrick, 2013)'
_diffrn_ambient_temperature 100(2)
_diffrn_measured_fraction_theta_full 0.997
_diffrn_measured_fraction_theta_max 0.997
_diffrn_measurement_device_type 'Rigaku XtaLabPro'
_diffrn_measurement_method '\w scans'
_diffrn_radiation_type MoK\a
_diffrn_radiation_wavelength 0.71073
_diffrn_reflns_av_R_equivalents 0.0764
_diffrn_reflns_av_unetI/netI 0.0439
_diffrn_reflns_Laue_measured_fraction_full 0.997
_diffrn_reflns_Laue_measured_fraction_max 0.997
_diffrn_reflns_limit_h_max 17
_diffrn_reflns_limit_h_min -18
_diffrn_reflns_limit_k_max 28
_diffrn_reflns_limit_k_min -28
_diffrn_reflns_limit_l_max 27
_diffrn_reflns_limit_l_min -29
_diffrn_reflns_number 129227
_diffrn_reflns_point_group_measured_fraction_full 0.997
_diffrn_reflns_point_group_measured_fraction_max 0.997
_diffrn_reflns_theta_full 25.242
_diffrn_reflns_theta_max 25.350
_diffrn_reflns_theta_min 1.706
_diffrn_source 'fine-focus sealed X-ray tube'
_exptl_absorpt_coefficient_mu 1.636
_exptl_absorpt_correction_T_max 1.00000
_exptl_absorpt_correction_T_min 0.22601
_exptl_absorpt_correction_type multi-scan
_exptl_absorpt_process_details
;
CrysAlisPro 1.171.38.41 (Rigaku Oxford Diffraction, 2015)
Empirical absorption correction using spherical harmonics,
 implemented in SCALE3 ABSPACK scaling algorithm.
;
_exptl_crystal_colour black
_exptl_crystal_density_diffrn 1.285
_exptl_crystal_description needle
_exptl_crystal_F_000 3268
_exptl_crystal_size_max 0.200
_exptl_crystal_size_mid 0.080
_exptl_crystal_size_min 0.020
_platon_squeeze_details
;
;
_refine_diff_density_max 1.478
_refine_diff_density_min -1.203
_refine_diff_density_rms 0.118
_refine_ls_extinction_method none
_refine_ls_goodness_of_fit_ref 1.083
_refine_ls_hydrogen_treatment constr
_refine_ls_matrix_type full
_refine_ls_number_parameters 890
_refine_ls_number_reflns 15252
_refine_ls_number_restraints 0
_refine_ls_restrained_S_all 1.083
_refine_ls_R_factor_all 0.0721
_refine_ls_R_factor_gt 0.0533
_refine_ls_shift/su_max 0.080
_refine_ls_shift/su_mean 0.002
_refine_ls_structure_factor_coef Fsqd
_refine_ls_weighting_details 'w=1/[\s^2^(Fo^2^)+(0.0927P)^2^+9.9551P] where P=(Fo^2^+2Fc^2^)/3'
_refine_ls_weighting_scheme calc
_refine_ls_wR_factor_gt 0.1482
_refine_ls_wR_factor_ref 0.1561
_reflns_Friedel_coverage 0.000
_reflns_number_gt 11513
_reflns_number_total 15252
_reflns_threshold_expression 'I > 2\s(I)'
_cod_data_source_file ja8b02968_si_002.cif
_cod_data_source_block complex_5-fac
_cod_original_cell_volume 8351.8(3)
_cod_original_sg_symbol_H-M 'P 21/c'
_cod_database_code 4132327
_shelx_shelxl_version_number 2016/4
_shelx_space_group_comment
;
The symmetry employed for this shelxl refinement is uniquely defined
by the following loop, which should always be used as a source of
symmetry information in preference to the above space-group names.
They are only intended as comments.
;
_shelx_estimated_absorpt_t_min 0.736
_shelx_estimated_absorpt_t_max 0.968

loop_
_space_group_symop_operation_xyz
'x, y, z'
'-x, y+1/2, -z+1/2'
'-x, -y, -z'
'x, -y-1/2, z-1/2'

loop_
_atom_site_label
_atom_site_type_symbol
_atom_site_fract_x
_atom_site_fract_y
_atom_site_fract_z
_atom_site_U_iso_or_equiv
_atom_site_adp_type
_atom_site_occupancy
_atom_site_site_symmetry_order
_atom_site_calc_flag
_atom_site_refinement_flags_posn
_atom_site_refinement_flags_adp
OS1 Os 0.76325(2) 0.63216(2) 0.69962(2) 0.03158(9) Uani 1 1 d . .
N1 N 0.8476(3) 0.6127(2) 0.77835(19) 0.0347(10) Uani 1 1 d . .
N2 N 0.7183(3) 0.6884(2) 0.7522(2) 0.0379(11) Uani 1 1 d . .
N3 N 1.2193(5) 0.5223(3) 1.1425(3) 0.0693(18) Uani 1 1 d . .
N4 N 0.8225(3) 0.57797(19) 0.65316(18) 0.0316(10) Uani 1 1 d . .
N5 N 0.8716(3) 0.67888(19) 0.6849(2) 0.0359(11) Uani 1 1 d . .
N6 N 1.1977(4) 0.3477(2) 0.4907(3) 0.0504(14) Uani 1 1 d . .
N7 N 0.6550(3) 0.58228(19) 0.70534(19) 0.0337(10) Uani 1 1 d . .
N8 N 0.6643(3) 0.6536(2) 0.62650(19) 0.0338(10) Uani 1 1 d . .
N9 N 0.1740(5) 0.3415(3) 0.7406(3) 0.0670(18) Uani 1 1 d . .
C1 C 0.9172(4) 0.5755(3) 0.7888(3) 0.0419(14) Uani 1 1 d . .
H1 H 0.930464 0.556128 0.757439 0.050 Uiso 1 1 calc R U
C2 C 0.9696(4) 0.5643(3) 0.8427(3) 0.0449(15) Uani 1 1 d . .
H2 H 1.018312 0.537752 0.848108 0.054 Uiso 1 1 calc R U
C3 C 0.9516(4) 0.5920(3) 0.8902(3) 0.0455(15) Uani 1 1 d . .
C4 C 0.8807(4) 0.6295(3) 0.8791(3) 0.0422(14) Uani 1 1 d . .
H4 H 0.865523 0.648656 0.910005 0.051 Uiso 1 1 calc R U
C5 C 0.8309(4) 0.6403(2) 0.8245(3) 0.0378(13) Uani 1 1 d . .
C6 C 0.7573(4) 0.6825(2) 0.8089(2) 0.0371(13) Uani 1 1 d . .
C7 C 0.7286(4) 0.7163(3) 0.8495(3) 0.0487(16) Uani 1 1 d . .
H7 H 0.755565 0.711052 0.889141 0.058 Uiso 1 1 calc R U
C8 C 0.6617(5) 0.7567(3) 0.8318(3) 0.0516(17) Uani 1 1 d . .
C9 C 0.6218(5) 0.7614(3) 0.7728(3) 0.0473(16) Uani 1 1 d . .
H9 H 0.574463 0.788056 0.758677 0.057 Uiso 1 1 calc R U
C10 C 0.6520(4) 0.7270(2) 0.7359(3) 0.0402(14) Uani 1 1 d . .
H10 H 0.624141 0.730751 0.696152 0.048 Uiso 1 1 calc R U
C11 C 1.0037(5) 0.5834(3) 0.9491(3) 0.0570(18) Uani 1 1 d . .
H11 H 0.985871 0.605118 0.977522 0.068 Uiso 1 1 calc R U
C12 C 1.0725(5) 0.5486(3) 0.9670(3) 0.0528(17) Uani 1 1 d . .
H12 H 1.091425 0.526676 0.939100 0.063 Uiso 1 1 calc R U
C13 C 1.1229(5) 0.5411(3) 1.0275(3) 0.0534(17) Uani 1 1 d . .
C14 C 1.1935(5) 0.5026(3) 1.0421(3) 0.0601(19) Uani 1 1 d . .
H14 H 1.211309 0.481337 1.013400 0.072 Uiso 1 1 calc R U
C15 C 1.2382(6) 0.4952(3) 1.0995(3) 0.068(2) Uani 1 1 d . .
H15 H 1.286423 0.468291 1.108340 0.082 Uiso 1 1 calc R U
C16 C 1.1478(6) 0.5591(4) 1.1282(4) 0.076(2) Uani 1 1 d . .
H16 H 1.129423 0.578485 1.157876 0.091 Uiso 1 1 calc R U
C17 C 1.1000(6) 0.5695(3) 1.0711(3) 0.068(2) Uani 1 1 d . .
H17 H 1.051650 0.596301 1.062800 0.082 Uiso 1 1 calc R U
C18 C 0.6298(5) 0.7912(3) 0.8750(3) 0.066(2) Uani 1 1 d . .
H18A H 0.577434 0.772574 0.884883 0.099 Uiso 1 1 calc R U
H18B H 0.610546 0.828257 0.858959 0.099 Uiso 1 1 calc R U
H18C H 0.680376 0.795325 0.909531 0.099 Uiso 1 1 calc R U
C19 C 0.7914(4) 0.5261(2) 0.6369(2) 0.0388(13) Uani 1 1 d . .
H19 H 0.735355 0.514038 0.644790 0.047 Uiso 1 1 calc R U
C20 C 0.8365(4) 0.4900(2) 0.6096(3) 0.0425(14) Uani 1 1 d . .
H20 H 0.809669 0.454672 0.597248 0.051 Uiso 1 1 calc R U
C21 C 0.9200(5) 0.5040(2) 0.5998(3) 0.0428(14) Uani 1 1 d . .
C22 C 0.9527(4) 0.5584(3) 0.6155(3) 0.0429(14) Uani 1 1 d . .
H22 H 1.009469 0.570341 0.608535 0.051 Uiso 1 1 calc R U
C23 C 0.9025(4) 0.5951(2) 0.6412(2) 0.0364(13) Uani 1 1 d . .
C24 C 0.9288(4) 0.6527(2) 0.6578(3) 0.0362(13) Uani 1 1 d . .
C25 C 1.0047(4) 0.6802(3) 0.6477(3) 0.0476(16) Uani 1 1 d . .
H25 H 1.044748 0.660863 0.629207 0.057 Uiso 1 1 calc R U
C26 C 1.0230(5) 0.7356(3) 0.6641(3) 0.0546(18) Uani 1 1 d . .
C27 C 0.9642(5) 0.7609(3) 0.6921(3) 0.0502(16) Uani 1 1 d . .
H27 H 0.974866 0.798540 0.704685 0.060 Uiso 1 1 calc R U
C28 C 0.8900(4) 0.7321(3) 0.7020(3) 0.0428(14) Uani 1 1 d . .
H28 H 0.850635 0.750482 0.721614 0.051 Uiso 1 1 calc R U
C29 C 0.9689(5) 0.4625(3) 0.5740(3) 0.0518(17) Uani 1 1 d . .
H29 H 0.937619 0.428414 0.561562 0.062 Uiso 1 1 calc R U
C30 C 1.0507(5) 0.4681(3) 0.5665(3) 0.0513(16) Uani 1 1 d . .
H30 H 1.081362 0.502544 0.578335 0.062 Uiso 1 1 calc R U
C31 C 1.1022(5) 0.4255(3) 0.5409(3) 0.0510(17) Uani 1 1 d . .
C32 C 1.0634(5) 0.3724(3) 0.5236(3) 0.0534(17) Uani 1 1 d . .
H32 H 1.004945 0.361726 0.528910 0.064 Uiso 1 1 calc R U
C33 C 1.1155(6) 0.3362(3) 0.4981(3) 0.062(2) Uani 1 1 d . .
H33 H 1.089409 0.300802 0.485287 0.075 Uiso 1 1 calc R U
C34 C 1.2252(6) 0.3978(3) 0.5046(3) 0.0583(19) Uani 1 1 d . .
H34 H 1.281505 0.408181 0.495931 0.070 Uiso 1 1 calc R U
C35 C 1.1845(5) 0.4385(3) 0.5303(3) 0.0558(18) Uani 1 1 d . .
H35 H 1.212698 0.473957 0.540131 0.067 Uiso 1 1 calc R U
C36 C 1.1032(6) 0.7674(4) 0.6501(5) 0.089(3) Uani 1 1 d . .
H36A H 1.080315 0.789266 0.615016 0.133 Uiso 1 1 calc R U
H36B H 1.149874 0.740723 0.644478 0.133 Uiso 1 1 calc R U
H36C H 1.130763 0.792718 0.681713 0.133 Uiso 1 1 calc R U
C37 C 0.6559(4) 0.5436(3) 0.7470(2) 0.0394(13) Uani 1 1 d . .
H37 H 0.711860 0.538226 0.775530 0.047 Uiso 1 1 calc R U
C38 C 0.5806(4) 0.5119(3) 0.7502(3) 0.0433(15) Uani 1 1 d . .
H38 H 0.584922 0.486104 0.780684 0.052 Uiso 1 1 calc R U
C39 C 0.4979(4) 0.5180(3) 0.7085(3) 0.0430(14) Uani 1 1 d . .
C40 C 0.4965(4) 0.5577(3) 0.6651(3) 0.0418(14) Uani 1 1 d . .
H40 H 0.441284 0.563817 0.636088 0.050 Uiso 1 1 calc R U
C41 C 0.5758(4) 0.5879(2) 0.6645(2) 0.0331(12) Uani 1 1 d . .
C42 C 0.5806(4) 0.6282(2) 0.6185(2) 0.0328(12) Uani 1 1 d . .
C43 C 0.5084(4) 0.6396(3) 0.5726(2) 0.0428(15) Uani 1 1 d . .
H43 H 0.451135 0.620936 0.568841 0.051 Uiso 1 1 calc R U
C44 C 0.5180(4) 0.6782(3) 0.5313(3) 0.0502(16) Uani 1 1 d . .
C45 C 0.6040(4) 0.7028(3) 0.5396(3) 0.0489(16) Uani 1 1 d . .
H45 H 0.614184 0.729332 0.512481 0.059 Uiso 1 1 calc R U
C46 C 0.6750(4) 0.6899(3) 0.5860(3) 0.0433(15) Uani 1 1 d . .
H46 H 0.733434 0.707053 0.589667 0.052 Uiso 1 1 calc R U
C47 C 0.4159(4) 0.4846(3) 0.7068(3) 0.0485(16) Uani 1 1 d . .
H47 H 0.363491 0.490652 0.675730 0.058 Uiso 1 1 calc R U
C48 C 0.4086(5) 0.4465(3) 0.7449(3) 0.0513(16) Uani 1 1 d . .
H48 H 0.460509 0.440706 0.776391 0.062 Uiso 1 1 calc R U
C49 C 0.3253(5) 0.4124(3) 0.7421(3) 0.0499(16) Uani 1 1 d . .
C50 C 0.3158(5) 0.3848(3) 0.7918(3) 0.0540(17) Uani 1 1 d . .
H50 H 0.360930 0.389019 0.827019 0.065 Uiso 1 1 calc R U
C51 C 0.2402(5) 0.3518(3) 0.7880(3) 0.0554(18) Uani 1 1 d . .
H51 H 0.233944 0.334548 0.822264 0.067 Uiso 1 1 calc R U
C52 C 0.1836(5) 0.3682(3) 0.6936(3) 0.0589(19) Uani 1 1 d . .
H52 H 0.136927 0.363200 0.659149 0.071 Uiso 1 1 calc R U
C53 C 0.2568(5) 0.4023(3) 0.6923(3) 0.0541(18) Uani 1 1 d . .
H53 H 0.260686 0.419121 0.657322 0.065 Uiso 1 1 calc R U
C54 C 0.4404(5) 0.6937(4) 0.4825(3) 0.074(2) Uani 1 1 d . .
H54A H 0.464260 0.713845 0.453773 0.112 Uiso 1 1 d . U
H54B H 0.397320 0.718059 0.495920 0.112 Uiso 1 1 d . U
H54C H 0.408079 0.659897 0.465310 0.112 Uiso 1 1 d . U
F7 F 0.7288(7) 0.7964(3) 0.4934(3) 0.168(4) Uani 1 1 d . .
F8 F 0.8777(8) 0.8114(3) 0.5056(4) 0.180(4) Uani 1 1 d . .
F9 F 0.7678(8) 0.8782(3) 0.4771(6) 0.184(5) Uani 1 1 d . .
F10 F 0.8719(8) 0.8735(4) 0.5655(8) 0.262(9) Uani 1 1 d . .
F11 F 0.8180(7) 0.7910(4) 0.5789(3) 0.195(5) Uani 1 1 d . .
F12 F 0.7267(7) 0.8649(6) 0.5555(5) 0.223(6) Uani 1 1 d . .
P2 P 0.7977(3) 0.83602(12) 0.53196(13) 0.1076(11) Uani 1 1 d . .
F1 F 0.1358(3) 0.5897(2) 0.5527(3) 0.108(2) Uani 1 1 d . .
F2 F 0.2829(4) 0.5676(3) 0.5898(3) 0.118(2) Uani 1 1 d . .
F3 F 0.1997(6) 0.6219(4) 0.6335(3) 0.167(4) Uani 1 1 d . .
F4 F 0.3169(5) 0.6545(4) 0.6037(6) 0.229(6) Uani 1 1 d . .
F5 F 0.1686(5) 0.6786(2) 0.5617(3) 0.126(2) Uani 1 1 d . .
F6 F 0.2482(8) 0.6198(4) 0.5166(4) 0.184(4) Uani 1 1 d . .
P1 P 0.22645(14) 0.62311(9) 0.57547(10) 0.0640(6) Uani 1 1 d . .
C62 C 0.1447(11) 0.8005(6) 0.4359(7) 0.124(4) Uani 1 1 d . .
C63 C 0.0771(12) 0.7681(6) 0.4466(7) 0.125(4) Uani 1 1 d . .
H63 H 0.080158 0.757873 0.484998 0.150 Uiso 1 1 calc R U
C64 C 0.0017(10) 0.7488(5) 0.4029(5) 0.111(4) Uani 1 1 d . .
H64 H -0.045570 0.726757 0.411826 0.134 Uiso 1 1 calc R U
C65 C -0.0015(8) 0.7628(5) 0.3469(5) 0.105(3) Uani 1 1 d . .
H65 H -0.049604 0.748668 0.316606 0.126 Uiso 1 1 calc R U
C66 C 0.0653(8) 0.7974(5) 0.3352(5) 0.093(3) Uani 1 1 d . .
H66 H 0.063449 0.807869 0.297040 0.111 Uiso 1 1 calc R U
C67 C 0.1327(8) 0.8157(5) 0.3788(6) 0.100(3) Uani 1 1 d . .
H67 H 0.175914 0.841298 0.370128 0.120 Uiso 1 1 calc R U
C68 C 0.2240(10) 0.8222(7) 0.4824(7) 0.178(8) Uani 1 1 d . .
H68A H 0.203453 0.854529 0.500951 0.266 Uiso 1 1 calc R U
H68B H 0.274593 0.833460 0.465784 0.266 Uiso 1 1 calc R U
H68C H 0.245491 0.792640 0.510829 0.266 Uiso 1 1 calc R U
C69 C 0.3731(8) 0.6881(5) 0.8028(4) 0.186(6) Uani 1 1 d G .
C70 C 0.3868(6) 0.6951(4) 0.8615(5) 0.107(4) Uani 1 1 d G .
H70 H 0.343132 0.715549 0.876013 0.128 Uiso 1 1 calc R U
C71 C 0.4642(8) 0.6722(4) 0.8989(4) 0.132(5) Uani 1 1 d G .
H71 H 0.473549 0.677042 0.938982 0.158 Uiso 1 1 calc R U
C72 C 0.5281(7) 0.6423(4) 0.8776(7) 0.213(12) Uani 1 1 d G .
H72 H 0.581020 0.626681 0.903201 0.256 Uiso 1 1 calc R U
C73 C 0.5144(9) 0.6353(4) 0.8190(7) 0.196(11) Uani 1 1 d G .
H73 H 0.558074 0.614826 0.804450 0.235 Uiso 1 1 calc R U
C74 C 0.4370(11) 0.6581(5) 0.7816(4) 0.186(6) Uani 1 1 d G .
H74 H 0.427658 0.653332 0.741481 0.223 Uiso 1 1 calc R U
C75 C 0.2867(12) 0.7069(8) 0.7640(8) 0.186(6) Uani 1 1 d . .
H75A H 0.291742 0.704087 0.724380 0.279 Uiso 1 1 calc R U
H75B H 0.274848 0.745852 0.772574 0.279 Uiso 1 1 calc R U
H75C H 0.235787 0.683207 0.768959 0.279 Uiso 1 1 calc R U
C76 C 0.2843(4) 0.6296(3) 0.3124(3) 0.115(4) Uani 1 1 d G .
C77 C 0.2239(5) 0.5962(3) 0.2729(3) 0.083(3) Uani 1 1 d G .
H77 H 0.246448 0.573757 0.246915 0.100 Uiso 1 1 calc R U
C78 C 0.1304(5) 0.5957(3) 0.2714(3) 0.103(3) Uani 1 1 d G .
H78 H 0.089048 0.572936 0.244336 0.123 Uiso 1 1 calc R U
C79 C 0.0973(5) 0.6286(4) 0.3094(4) 0.131(5) Uani 1 1 d G .
H79 H 0.033429 0.628308 0.308335 0.158 Uiso 1 1 calc R U
C80 C 0.1578(8) 0.6620(3) 0.3489(3) 0.130(5) Uani 1 1 d G .
H80 H 0.135209 0.684502 0.374912 0.156 Uiso 1 1 calc R U
C81 C 0.2513(7) 0.6625(3) 0.3505(3) 0.113(4) Uani 1 1 d G .
H81 H 0.292609 0.685324 0.377492 0.135 Uiso 1 1 calc R U
C82 C 0.3770(14) 0.6319(7) 0.3093(8) 0.177(8) Uani 1 1 d . .
H82A H 0.416654 0.614554 0.343486 0.266 Uiso 1 1 calc R U
H82B H 0.395312 0.671107 0.306994 0.266 Uiso 1 1 calc R U
H82C H 0.383543 0.611768 0.275183 0.266 Uiso 1 1 calc R U
C83 C 0.4759(11) 0.4678(7) 0.5460(7) 0.138(6) Uani 1 1 d . .
H83 H 0.454361 0.447395 0.573839 0.166 Uiso 1 1 calc R U
C84 C 0.4387(11) 0.5359(7) 0.4574(8) 0.161(7) Uani 1 1 d . .
H84 H 0.394603 0.557334 0.430603 0.193 Uiso 1 1 calc R U
C85 C 0.4131(9) 0.5058(6) 0.5039(7) 0.113(4) Uani 1 1 d . .
H85 H 0.351895 0.510590 0.507790 0.135 Uiso 1 1 calc R U

loop_
_atom_site_aniso_label
_atom_site_aniso_U_11
_atom_site_aniso_U_22
_atom_site_aniso_U_33
_atom_site_aniso_U_23
_atom_site_aniso_U_13
_atom_site_aniso_U_12
OS1 0.02730(13) 0.03868(14) 0.02938(13) -0.00228(10) 0.00826(9) 0.00444(9)
N1 0.025(2) 0.048(3) 0.028(2) 0.000(2) 0.001(2) 0.008(2)
N2 0.030(3) 0.052(3) 0.033(3) -0.003(2) 0.009(2) 0.005(2)
N3 0.070(4) 0.079(4) 0.047(4) 0.012(3) -0.007(3) 0.012(4)
N4 0.025(2) 0.045(3) 0.024(2) 0.003(2) 0.0046(19) 0.005(2)
N5 0.028(2) 0.040(3) 0.040(3) -0.004(2) 0.009(2) 0.003(2)
N6 0.040(3) 0.052(3) 0.058(4) 0.000(3) 0.011(3) 0.019(3)
N7 0.029(2) 0.044(3) 0.028(2) 0.000(2) 0.006(2) 0.000(2)
N8 0.026(2) 0.047(3) 0.027(2) 0.005(2) 0.006(2) 0.005(2)
N9 0.072(4) 0.056(4) 0.079(5) 0.016(3) 0.031(4) -0.009(3)
C1 0.035(3) 0.057(4) 0.031(3) -0.002(3) 0.005(3) 0.005(3)
C2 0.035(3) 0.056(4) 0.039(3) -0.001(3) 0.000(3) 0.016(3)
C3 0.042(4) 0.056(4) 0.036(3) 0.002(3) 0.004(3) 0.001(3)
C4 0.042(4) 0.053(4) 0.033(3) -0.006(3) 0.013(3) 0.000(3)
C5 0.033(3) 0.046(3) 0.035(3) -0.002(3) 0.010(3) 0.000(2)
C6 0.033(3) 0.039(3) 0.040(3) -0.003(2) 0.009(3) 0.002(2)
C7 0.046(4) 0.064(4) 0.041(4) -0.005(3) 0.019(3) 0.004(3)
C8 0.048(4) 0.057(4) 0.057(4) -0.005(3) 0.026(3) 0.007(3)
C9 0.047(4) 0.050(4) 0.050(4) -0.001(3) 0.021(3) 0.012(3)
C10 0.034(3) 0.048(3) 0.041(3) -0.004(3) 0.015(3) 0.010(3)
C11 0.046(4) 0.075(5) 0.044(4) 0.000(3) 0.001(3) 0.005(4)
C12 0.054(4) 0.051(4) 0.049(4) 0.004(3) 0.005(3) 0.003(3)
C13 0.056(4) 0.056(4) 0.041(4) 0.009(3) -0.001(3) 0.000(3)
C14 0.056(4) 0.069(5) 0.045(4) 0.011(4) -0.006(3) 0.007(4)
C15 0.069(5) 0.071(5) 0.056(5) 0.012(4) 0.000(4) 0.015(4)
C16 0.081(6) 0.078(6) 0.054(5) 0.004(4) -0.011(4) 0.018(5)
C17 0.070(5) 0.061(5) 0.067(5) 0.018(4) 0.005(4) 0.020(4)
C18 0.063(5) 0.075(5) 0.066(5) -0.013(4) 0.030(4) 0.017(4)
C19 0.036(3) 0.047(3) 0.032(3) -0.003(3) 0.005(3) 0.001(3)
C20 0.053(4) 0.033(3) 0.043(4) -0.002(3) 0.015(3) 0.004(3)
C21 0.056(4) 0.041(3) 0.031(3) 0.000(3) 0.009(3) 0.013(3)
C22 0.037(3) 0.052(4) 0.043(3) -0.001(3) 0.016(3) 0.016(3)
C23 0.040(3) 0.041(3) 0.030(3) -0.001(2) 0.012(3) 0.014(3)
C24 0.028(3) 0.043(3) 0.040(3) 0.000(3) 0.014(3) 0.006(2)
C25 0.045(4) 0.051(4) 0.057(4) -0.006(3) 0.030(3) 0.002(3)
C26 0.045(4) 0.049(4) 0.077(5) -0.005(4) 0.027(4) -0.007(3)
C27 0.052(4) 0.042(3) 0.063(4) -0.013(3) 0.026(3) -0.005(3)
C28 0.038(3) 0.043(3) 0.051(4) -0.011(3) 0.017(3) 0.000(3)
C29 0.064(5) 0.050(4) 0.048(4) -0.002(3) 0.026(4) 0.011(3)
C30 0.061(4) 0.055(4) 0.040(4) 0.000(3) 0.016(3) 0.005(3)
C31 0.063(4) 0.058(4) 0.034(3) 0.002(3) 0.014(3) 0.016(3)
C32 0.047(4) 0.069(5) 0.047(4) 0.007(3) 0.018(3) 0.012(3)
C33 0.084(6) 0.060(5) 0.045(4) 0.005(3) 0.019(4) 0.026(4)
C34 0.078(5) 0.054(4) 0.047(4) 0.006(3) 0.022(4) 0.021(4)
C35 0.060(4) 0.062(4) 0.049(4) 0.001(3) 0.021(4) 0.023(4)
C36 0.088(6) 0.073(5) 0.132(9) -0.024(5) 0.077(7) -0.030(5)
C37 0.037(3) 0.050(3) 0.028(3) 0.009(3) 0.001(2) 0.004(3)
C38 0.043(4) 0.048(4) 0.038(3) 0.017(3) 0.009(3) 0.003(3)
C39 0.029(3) 0.058(4) 0.037(3) 0.009(3) 0.001(3) 0.000(3)
C40 0.028(3) 0.056(4) 0.040(3) 0.007(3) 0.005(3) 0.000(3)
C41 0.030(3) 0.040(3) 0.029(3) 0.007(2) 0.006(2) 0.000(2)
C42 0.025(3) 0.042(3) 0.032(3) 0.000(2) 0.010(2) 0.002(2)
C43 0.041(3) 0.061(4) 0.027(3) 0.012(3) 0.010(3) 0.006(3)
C44 0.040(4) 0.072(5) 0.040(4) 0.014(3) 0.013(3) 0.003(3)
C45 0.049(4) 0.060(4) 0.042(4) 0.019(3) 0.021(3) 0.016(3)
C46 0.037(3) 0.055(4) 0.045(4) 0.008(3) 0.024(3) 0.007(3)
C47 0.039(3) 0.055(4) 0.048(4) 0.015(3) 0.006(3) -0.001(3)
C48 0.056(4) 0.052(4) 0.048(4) 0.003(3) 0.016(3) -0.006(3)
C49 0.050(4) 0.051(4) 0.051(4) 0.004(3) 0.017(3) -0.003(3)
C50 0.070(5) 0.051(4) 0.044(4) 0.007(3) 0.019(4) 0.000(3)
C51 0.074(5) 0.048(4) 0.048(4) 0.004(3) 0.021(4) -0.009(3)
C52 0.058(5) 0.065(5) 0.050(4) 0.005(3) 0.006(4) -0.017(4)
C53 0.059(4) 0.060(4) 0.045(4) 0.015(3) 0.014(4) -0.008(3)
C54 0.051(5) 0.113(7) 0.053(5) 0.034(5) 0.001(4) 0.008(4)
F7 0.292(11) 0.124(5) 0.066(4) -0.006(4) 0.004(5) -0.080(6)
F8 0.297(12) 0.140(6) 0.151(7) 0.050(5) 0.145(8) 0.076(7)
F9 0.218(10) 0.105(5) 0.282(13) 0.066(6) 0.161(11) 0.028(6)
F10 0.168(9) 0.202(10) 0.48(2) -0.194(12) 0.193(13) -0.110(8)
F11 0.245(10) 0.265(10) 0.059(4) 0.048(5) 0.006(5) -0.158(9)
F12 0.137(8) 0.375(18) 0.187(10) -0.098(10) 0.097(8) -0.007(8)
P2 0.177(3) 0.0785(17) 0.096(2) -0.0123(15) 0.089(2) -0.0394(19)
F1 0.057(3) 0.092(4) 0.153(6) 0.021(4) -0.014(3) -0.009(3)
F2 0.065(3) 0.124(5) 0.136(5) -0.048(4) -0.030(3) 0.042(3)
F3 0.128(6) 0.306(11) 0.076(4) 0.019(5) 0.043(4) 0.093(6)
F4 0.070(4) 0.195(8) 0.431(18) -0.186(10) 0.079(7) -0.050(5)
F5 0.151(6) 0.075(4) 0.173(7) 0.015(4) 0.081(5) 0.020(4)
F6 0.234(10) 0.200(8) 0.181(9) 0.023(6) 0.171(9) 0.036(7)
P1 0.0445(11) 0.0734(13) 0.0807(15) -0.0168(11) 0.0278(11) -0.0039(9)
C62 0.138(12) 0.114(10) 0.118(11) -0.024(9) 0.028(10) 0.027(9)
C63 0.128(12) 0.106(10) 0.137(13) 0.018(9) 0.023(10) 0.044(9)
C64 0.141(11) 0.101(8) 0.095(8) 0.037(7) 0.034(8) 0.020(8)
C65 0.100(8) 0.124(9) 0.086(8) 0.011(7) 0.017(6) 0.018(7)
C66 0.089(7) 0.115(8) 0.079(7) 0.006(6) 0.027(6) 0.011(6)
C67 0.092(8) 0.106(8) 0.103(9) -0.019(7) 0.026(7) 0.022(6)
C68 0.137(12) 0.189(16) 0.164(14) -0.077(12) -0.042(11) 0.078(11)
C69 0.211(14) 0.195(12) 0.178(11) -0.029(9) 0.096(10) -0.074(11)
C70 0.091(8) 0.116(9) 0.117(10) -0.033(7) 0.034(7) -0.028(7)
C71 0.122(11) 0.108(9) 0.166(13) -0.054(9) 0.035(10) -0.008(8)
C72 0.22(2) 0.076(9) 0.39(4) -0.058(14) 0.17(3) -0.043(11)
C73 0.19(2) 0.125(13) 0.31(3) -0.110(16) 0.14(2) -0.058(12)
C74 0.211(14) 0.195(12) 0.178(11) -0.029(9) 0.096(10) -0.074(11)
C75 0.211(14) 0.195(12) 0.178(11) -0.029(9) 0.096(10) -0.074(11)
C76 0.071(8) 0.150(12) 0.118(11) 0.010(8) 0.014(7) 0.003(7)
C77 0.070(6) 0.128(8) 0.045(5) 0.001(5) 0.002(4) -0.002(6)
C78 0.117(9) 0.125(9) 0.066(6) 0.020(6) 0.020(6) 0.015(7)
C79 0.161(14) 0.130(12) 0.108(10) 0.041(8) 0.042(11) 0.048(10)
C80 0.155(14) 0.087(8) 0.130(12) 0.025(8) 0.001(10) 0.012(8)
C81 0.101(9) 0.105(9) 0.117(10) -0.044(7) -0.003(7) -0.001(7)
C82 0.22(2) 0.168(16) 0.148(16) 0.000(11) 0.052(15) 0.077(13)
C83 0.099(10) 0.161(14) 0.159(14) -0.098(12) 0.040(10) -0.058(10)
C84 0.106(12) 0.159(13) 0.209(19) -0.091(13) 0.027(11) -0.065(10)
C85 0.087(8) 0.113(9) 0.152(12) -0.055(9) 0.054(9) -0.026(7)

loop_
_atom_type_symbol
_atom_type_description
_atom_type_scat_dispersion_real
_atom_type_scat_dispersion_imag
_atom_type_scat_source
C C 0.0033 0.0016 'International Tables Vol C Tables 4.2.6.8 and 6.1.1.4'
H H 0.0000 0.0000 'International Tables Vol C Tables 4.2.6.8 and 6.1.1.4'
N N 0.0061 0.0033 'International Tables Vol C Tables 4.2.6.8 and 6.1.1.4'
Os Os -1.2165 7.6030 'International Tables Vol C Tables 4.2.6.8 and 6.1.1.4'
P P 0.1023 0.0942 'International Tables Vol C Tables 4.2.6.8 and 6.1.1.4'
F F 0.0171 0.0103 'International Tables Vol C Tables 4.2.6.8 and 6.1.1.4'

loop_
_geom_angle_atom_site_label_1
_geom_angle_atom_site_label_2
_geom_angle_atom_site_label_3
_geom_angle
_geom_angle_site_symmetry_1
N7 OS1 N4 97.32(18) .
N7 OS1 N1 96.80(19) .
N4 OS1 N1 96.57(18) .
N7 OS1 N8 78.02(18) .
N4 OS1 N8 90.22(18) .
N1 OS1 N8 171.98(17) .
N7 OS1 N5 173.63(18) .
N4 OS1 N5 77.41(18) .
N1 OS1 N5 87.44(19) .
N8 OS1 N5 98.25(19) .
N7 OS1 N2 87.23(18) .
N4 OS1 N2 173.56(18) .
N1 OS1 N2 78.31(18) .
N8 OS1 N2 95.19(19) .
N5 OS1 N2 98.31(19) .
C1 N1 C5 117.1(5) .
C1 N1 OS1 126.2(4) .
C5 N1 OS1 116.7(4) .
C10 N2 C6 117.9(5) .
C10 N2 OS1 126.6(4) .
C6 N2 OS1 115.4(4) .
C15 N3 C16 115.5(7) .
C19 N4 C23 118.1(5) .
C19 N4 OS1 125.1(4) .
C23 N4 OS1 116.7(4) .
C28 N5 C24 118.7(5) .
C28 N5 OS1 124.4(4) .
C24 N5 OS1 116.8(4) .
C34 N6 C33 114.2(6) .
C41 N7 C37 116.9(5) .
C41 N7 OS1 117.4(4) .
C37 N7 OS1 125.7(4) .
C46 N8 C42 117.2(5) .
C46 N8 OS1 126.3(4) .
C42 N8 OS1 116.6(4) .
C51 N9 C52 115.0(6) .
N1 C1 C2 122.7(5) .
N1 C1 H1 118.6 .
C2 C1 H1 118.6 .
C1 C2 C3 120.2(6) .
C1 C2 H2 119.9 .
C3 C2 H2 119.9 .
C4 C3 C2 116.5(6) .
C4 C3 C11 119.1(6) .
C2 C3 C11 124.4(6) .
C3 C4 C5 121.5(6) .
C3 C4 H4 119.2 .
C5 C4 H4 119.2 .
C4 C5 N1 121.9(5) .
C4 C5 C6 124.6(5) .
N1 C5 C6 113.6(5) .
N2 C6 C7 120.8(5) .
N2 C6 C5 115.7(5) .
C7 C6 C5 123.5(6) .
C8 C7 C6 120.5(6) .
C8 C7 H7 119.7 .
C6 C7 H7 119.7 .
C7 C8 C9 117.4(6) .
C7 C8 C18 120.2(7) .
C9 C8 C18 122.3(6) .
C10 C9 C8 119.1(6) .
C10 C9 H9 120.4 .
C8 C9 H9 120.4 .
N2 C10 C9 124.2(6) .
N2 C10 H10 117.9 .
C9 C10 H10 117.9 .
C12 C11 C3 126.6(7) .
C12 C11 H11 116.7 .
C3 C11 H11 116.7 .
C11 C12 C13 124.5(7) .
C11 C12 H12 117.8 .
C13 C12 H12 117.8 .
C17 C13 C14 117.3(7) .
C17 C13 C12 122.6(7) .
C14 C13 C12 120.1(7) .
C13 C14 C15 119.0(7) .
C13 C14 H14 120.5 .
C15 C14 H14 120.5 .
N3 C15 C14 125.5(7) .
N3 C15 H15 117.3 .
C14 C15 H15 117.3 .
N3 C16 C17 122.4(8) .
N3 C16 H16 118.8 .
C17 C16 H16 118.8 .
C13 C17 C16 120.3(7) .
C13 C17 H17 119.9 .
C16 C17 H17 119.8 .
C8 C18 H18A 109.5 .
C8 C18 H18B 109.5 .
H18A C18 H18B 109.5 .
C8 C18 H18C 109.5 .
H18A C18 H18C 109.5 .
H18B C18 H18C 109.5 .
N4 C19 C20 123.1(6) .
N4 C19 H19 118.4 .
C20 C19 H19 118.4 .
C19 C20 C21 120.9(6) .
C19 C20 H20 119.6 .
C21 C20 H20 119.6 .
C20 C21 C22 116.7(5) .
C20 C21 C29 119.0(6) .
C22 C21 C29 124.3(6) .
C23 C22 C21 120.6(6) .
C23 C22 H22 119.7 .
C21 C22 H22 119.7 .
N4 C23 C22 120.3(5) .
N4 C23 C24 114.5(4) .
C22 C23 C24 125.2(5) .
N5 C24 C25 120.8(5) .
N5 C24 C23 114.2(5) .
C25 C24 C23 125.0(5) .
C24 C25 C26 120.7(5) .
C24 C25 H25 119.6 .
C26 C25 H25 119.6 .
C27 C26 C25 117.0(6) .
C27 C26 C36 121.7(6) .
C25 C26 C36 121.3(6) .
C28 C27 C26 120.7(6) .
C28 C27 H27 119.7 .
C26 C27 H27 119.7 .
N5 C28 C27 122.0(5) .
N5 C28 H28 119.0 .
C27 C28 H28 119.0 .
C30 C29 C21 125.8(7) .
C30 C29 H29 117.1 .
C21 C29 H29 117.1 .
C29 C30 C31 126.3(7) .
C29 C30 H30 116.9 .
C31 C30 H30 116.9 .
C35 C31 C32 118.3(6) .
C35 C31 C30 120.6(7) .
C32 C31 C30 121.0(6) .
C33 C32 C31 116.7(7) .
C33 C32 H32 121.6 .
C31 C32 H32 121.6 .
N6 C33 C32 124.8(8) .
N6 C33 H33 117.6 .
C32 C33 H33 117.6 .
N6 C34 C35 128.9(8) .
N6 C34 H34 115.6 .
C35 C34 H34 115.6 .
C31 C35 C34 116.8(7) .
C31 C35 H35 121.6 .
C34 C35 H35 121.6 .
C26 C36 H36A 109.5 .
C26 C36 H36B 109.5 .
H36A C36 H36B 109.5 .
C26 C36 H36C 109.5 .
H36A C36 H36C 109.5 .
H36B C36 H36C 109.5 .
N7 C37 C38 123.9(5) .
N7 C37 H37 118.1 .
C38 C37 H37 118.1 .
C37 C38 C39 119.6(5) .
C37 C38 H38 120.2 .
C39 C38 H38 120.2 .
C38 C39 C40 116.9(5) .
C38 C39 C47 123.6(6) .
C40 C39 C47 119.4(5) .
C41 C40 C39 120.1(5) .
C41 C40 H40 120.0 .
C39 C40 H40 120.0 .
N7 C41 C40 122.6(5) .
N7 C41 C42 114.4(5) .
C40 C41 C42 123.0(5) .
N8 C42 C43 122.5(5) .
N8 C42 C41 113.5(5) .
C43 C42 C41 124.0(5) .
C42 C43 C44 120.7(6) .
C42 C43 H43 119.6 .
C44 C43 H43 119.6 .
C45 C44 C43 115.9(6) .
C45 C44 C54 121.7(6) .
C43 C44 C54 122.4(6) .
C46 C45 C44 121.6(6) .
C46 C45 H45 119.2 .
C44 C45 H45 119.2 .
N8 C46 C45 122.1(6) .
N8 C46 H46 119.0 .
C45 C46 H46 119.0 .
C48 C47 C39 125.0(6) .
C48 C47 H47 117.5 .
C39 C47 H47 117.5 .
C47 C48 C49 124.4(7) .
C47 C48 H48 117.8 .
C49 C48 H48 117.8 .
C53 C49 C50 116.5(6) .
C53 C49 C48 124.4(6) .
C50 C49 C48 119.0(7) .
C51 C50 C49 118.3(7) .
C51 C50 H50 120.9 .
C49 C50 H50 120.9 .
N9 C51 C50 126.1(7) .
N9 C51 H51 117.0 .
C50 C51 H51 117.0 .
N9 C52 C53 124.0(7) .
N9 C52 H52 118.0 .
C53 C52 H52 118.0 .
C52 C53 C49 120.1(6) .
C52 C53 H53 119.9 .
C49 C53 H53 119.9 .
C44 C54 H54A 109.5 .
C44 C54 H54B 109.5 .
H54A C54 H54B 109.2 .
C44 C54 H54C 109.7 .
H54A C54 H54C 109.5 .
H54B C54 H54C 109.5 .
F12 P2 F10 91.2(6) .
F12 P2 F7 94.7(6) .
F10 P2 F7 173.7(6) .
F12 P2 F11 94.0(6) .
F10 P2 F11 92.1(8) .
F7 P2 F11 89.7(4) .
F12 P2 F8 174.1(6) .
F10 P2 F8 84.7(6) .
F7 P2 F8 89.3(6) .
F11 P2 F8 90.4(6) .
F12 P2 F9 87.0(7) .
F10 P2 F9 94.9(8) .
F7 P2 F9 83.3(6) .
F11 P2 F9 172.9(6) .
F8 P2 F9 89.1(4) .
F6 P1 F4 93.9(7) .
F6 P1 F1 90.8(5) .
F4 P1 F1 174.8(6) .
F6 P1 F3 175.1(6) .
F4 P1 F3 90.4(6) .
F1 P1 F3 84.8(5) .
F6 P1 F2 86.1(4) .
F4 P1 F2 87.0(5) .
F1 P1 F2 91.0(3) .
F3 P1 F2 91.8(4) .
F6 P1 F5 94.7(5) .
F4 P1 F5 93.4(5) .
F1 P1 F5 88.4(4) .
F3 P1 F5 87.4(4) .
F2 P1 F5 179.1(4) .
C63 C62 C67 115.0(15) .
C63 C62 C68 122.9(17) .
C67 C62 C68 122.0(17) .
C62 C63 C64 122.7(15) .
C62 C63 H63 118.7 .
C64 C63 H63 118.7 .
C65 C64 C63 118.5(13) .
C65 C64 H64 120.7 .
C63 C64 H64 120.7 .
C66 C65 C64 119.7(12) .
C66 C65 H65 120.2 .
C64 C65 H65 120.2 .
C67 C66 C65 118.6(11) .
C67 C66 H66 120.7 .
C65 C66 H66 120.7 .
C66 C67 C62 125.3(13) .
C66 C67 H67 117.4 .
C62 C67 H67 117.4 .
C62 C68 H68A 109.5 .
C62 C68 H68B 109.5 .
H68A C68 H68B 109.5 .
C62 C68 H68C 109.5 .
H68A C68 H68C 109.5 .
H68B C68 H68C 109.5 .
C70 C69 C74 120.0 .
C70 C69 C75 119.8(12) .
C74 C69 C75 119.9(12) .
C69 C70 C71 120.0 .
C69 C70 H70 120.0 .
C71 C70 H70 120.0 .
C72 C71 C70 120.0 .
C72 C71 H71 120.0 .
C70 C71 H71 120.0 .
C73 C72 C71 120.0 .
C73 C72 H72 120.0 .
C71 C72 H72 120.0 .
C72 C73 C74 120.0 .
C72 C73 H73 120.0 .
C74 C73 H73 120.0 .
C73 C74 C69 120.0 .
C73 C74 H74 120.0 .
C69 C74 H74 120.0 .
C69 C75 H75A 109.5 .
C69 C75 H75B 109.5 .
H75A C75 H75B 109.5 .
C69 C75 H75C 109.5 .
H75A C75 H75C 109.5 .
H75B C75 H75C 109.5 .
C77 C76 C81 120.0 .
C77 C76 C82 117.7(9) .
C81 C76 C82 122.1(9) .
C76 C77 C78 120.0 .
C76 C77 H77 120.0 .
C78 C77 H77 120.0 .
C79 C78 C77 120.0 .
C79 C78 H78 120.0 .
C77 C78 H78 120.0 .
C80 C79 C78 120.0 .
C80 C79 H79 120.0 .
C78 C79 H79 120.0 .
C79 C80 C81 120.0 .
C79 C80 H80 120.0 .
C81 C80 H80 120.0 .
C80 C81 C76 120.0 .
C80 C81 H81 120.0 .
C76 C81 H81 120.0 .
C76 C82 H82A 109.5 .
C76 C82 H82B 109.5 .
H82A C82 H82B 109.5 .
C76 C82 H82C 109.5 .
H82A C82 H82C 109.5 .
H82B C82 H82C 109.5 .
C84 C83 C85 117.0(17) 3_666
C84 C83 H83 121.5 3_666
C85 C83 H83 121.5 .
C83 C84 C85 117.7(18) 3_666
C83 C84 H84 121.1 3_666
C85 C84 H84 121.1 .
C84 C85 C83 125.1(13) .
C84 C85 H85 117.4 .
C83 C85 H85 117.4 .

loop_
_geom_bond_atom_site_label_1
_geom_bond_atom_site_label_2
_geom_bond_distance
_geom_bond_site_symmetry_2
OS1 N7 2.042(5) .
OS1 N4 2.054(4) .
OS1 N1 2.054(5) .
OS1 N8 2.064(4) .
OS1 N5 2.071(5) .
OS1 N2 2.073(5) .
N1 C1 1.344(7) .
N1 C5 1.370(7) .
N2 C10 1.339(7) .
N2 C6 1.355(7) .
N3 C15 1.313(10) .
N3 C16 1.360(10) .
N4 C19 1.348(7) .
N4 C23 1.364(7) .
N5 C28 1.344(7) .
N5 C24 1.354(7) .
N6 C34 1.280(9) .
N6 C33 1.316(9) .
N7 C41 1.345(7) .
N7 C37 1.364(7) .
N8 C46 1.345(7) .
N8 C42 1.361(7) .
N9 C51 1.335(10) .
N9 C52 1.341(9) .
C1 C2 1.367(8) .
C1 H1 0.9500 .
C2 C3 1.409(9) .
C2 H2 0.9500 .
C3 C4 1.363(9) .
C3 C11 1.455(9) .
C4 C5 1.367(9) .
C4 H4 0.9500 .
C5 C6 1.470(8) .
C6 C7 1.416(8) .
C7 C8 1.377(9) .
C7 H7 0.9500 .
C8 C9 1.405(10) .
C8 C18 1.500(9) .
C9 C10 1.370(8) .
C9 H9 0.9500 .
C10 H10 0.9500 .
C11 C12 1.309(10) .
C11 H11 0.9500 .
C12 C13 1.479(9) .
C12 H12 0.9500 .
C13 C17 1.365(10) .
C13 C14 1.378(10) .
C14 C15 1.390(10) .
C14 H14 0.9500 .
C15 H15 0.9500 .
C16 C17 1.407(11) .
C16 H16 0.9500 .
C17 H17 0.9500 .
C18 H18A 0.9800 .
C18 H18B 0.9800 .
C18 H18C 0.9800 .
C19 C20 1.360(8) .
C19 H19 0.9500 .
C20 C21 1.370(9) .
C20 H20 0.9500 .
C21 C22 1.406(9) .
C21 C29 1.462(8) .
C22 C23 1.396(7) .
C22 H22 0.9500 .
C23 C24 1.458(8) .
C24 C25 1.386(8) .
C25 C26 1.390(9) .
C25 H25 0.9500 .
C26 C27 1.376(9) .
C26 C36 1.528(9) .
C27 C28 1.376(8) .
C27 H27 0.9500 .
C28 H28 0.9500 .
C29 C30 1.287(9) .
C29 H29 0.9500 .
C30 C31 1.500(9) .
C30 H30 0.9500 .
C31 C35 1.355(10) .
C31 C32 1.413(10) .
C32 C33 1.405(10) .
C32 H32 0.9500 .
C33 H33 0.9500 .
C34 C35 1.376(9) .
C34 H34 0.9500 .
C35 H35 0.9500 .
C36 H36A 0.9800 .
C36 H36B 0.9800 .
C36 H36C 0.9800 .
C37 C38 1.375(8) .
C37 H37 0.9500 .
C38 C39 1.392(8) .
C38 H38 0.9500 .
C39 C40 1.412(8) .
C39 C47 1.456(9) .
C40 C41 1.391(8) .
C40 H40 0.9500 .
C41 C42 1.486(7) .
C42 C43 1.367(8) .
C43 C44 1.392(8) .
C43 H43 0.9500 .
C44 C45 1.382(9) .
C44 C54 1.479(10) .
C45 C46 1.372(9) .
C45 H45 0.9500 .
C46 H46 0.9500 .
C47 C48 1.317(9) .
C47 H47 0.9500 .
C48 C49 1.477(9) .
C48 H48 0.9500 .
C49 C53 1.392(9) .
C49 C50 1.406(9) .
C50 C51 1.363(10) .
C50 H50 0.9500 .
C51 H51 0.9500 .
C52 C53 1.371(10) .
C52 H52 0.9500 .
C53 H53 0.9500 .
C54 H54A 0.9819 .
C54 H54B 0.9816 .
C54 H54C 0.9779 .
F7 P2 1.532(7) .
F8 P2 1.602(8) .
F9 P2 1.634(10) .
F10 P2 1.496(10) .
F11 P2 1.536(8) .
F12 P2 1.494(9) .
F1 P1 1.551(5) .
F2 P1 1.563(6) .
F3 P1 1.551(7) .
F4 P1 1.547(7) .
F5 P1 1.573(6) .
F6 P1 1.537(7) .
C62 C63 1.348(18) .
C62 C67 1.395(17) .
C62 C68 1.507(19) .
C63 C64 1.413(18) .
C63 H63 0.9500 .
C64 C65 1.381(14) .
C64 H64 0.9500 .
C65 C66 1.379(14) .
C65 H65 0.9500 .
C66 C67 1.334(15) .
C66 H66 0.9500 .
C67 H67 0.9500 .
C68 H68A 0.9800 .
C68 H68B 0.9800 .
C68 H68C 0.9800 .
C69 C70 1.3900 .
C69 C74 1.3900 .
C69 C75 1.46(2) .
C70 C71 1.3900 .
C70 H70 0.9500 .
C71 C72 1.3900 .
C71 H71 0.9500 .
C72 C73 1.3900 .
C72 H72 0.9500 .
C73 C74 1.3900 .
C73 H73 0.9500 .
C74 H74 0.9500 .
C75 H75A 0.9800 .
C75 H75B 0.9800 .
C75 H75C 0.9800 .
C76 C77 1.3900 .
C76 C81 1.3900 .
C76 C82 1.41(2) .
C77 C78 1.3900 .
C77 H77 0.9500 .
C78 C79 1.3900 .
C78 H78 0.9500 .
C79 C80 1.3900 .
C79 H79 0.9500 .
C80 C81 1.3900 .
C80 H80 0.9500 .
C81 H81 0.9500 .
C82 H82A 0.9800 .
C82 H82B 0.9800 .
C82 H82C 0.9800 .
C83 C84 1.304(17) 3_666
C83 C85 1.50(2) .
C83 H83 0.9500 .
C84 C83 1.304(17) 3_666
C84 C85 1.46(2) .
C84 H84 0.9500 .
C85 H85 0.9500 .

loop_
_geom_hbond_atom_site_label_D
_geom_hbond_atom_site_label_H
_geom_hbond_atom_site_label_A
_geom_hbond_distance_DH
_geom_hbond_distance_HA
_geom_hbond_distance_DA
_geom_hbond_angle_DHA
_geom_hbond_site_symmetry_A
C1 H1 N4 0.95 2.68 3.227(7) 117.2 .
C4 H4 F8_$1 0.95 2.46 3.377(9) 161.3 4_576
C4 H4 F9_$1 0.95 2.52 3.241(11) 132.4 4_576
C10 H10 N8 0.95 2.66 3.214(7) 117.5 .
C14 H14 F9_$2 0.95 2.49 3.083(11) 120.9 2_746
C19 H19 N7 0.95 2.67 3.224(7) 117.9 .
C22 H22 F1_$3 0.95 2.62 3.528(9) 159.2 1_655
C25 H25 F3_$3 0.95 2.48 3.326(9) 148.9 1_655
C28 H28 N9_$4 0.95 2.42 3.212(8) 140.7 2_656
C35 H35 F2_$3 0.95 2.63 3.561(10) 167.1 1_655
C37 H37 N1 0.95 2.69 3.229(8) 116.8 .
C37 H37 N3_$5 0.95 2.46 3.254(8) 141.1 3_767
C40 H40 F2 0.95 2.35 3.264(8) 160.2 .
C43 H43 F4 0.95 2.50 3.159(9) 126.9 .
C45 H45 F7 0.95 2.47 3.281(10) 143.0 .
C46 H46 F11 0.95 2.42 3.260(9) 147.4 .

loop_
_geom_torsion_atom_site_label_1
_geom_torsion_atom_site_label_2
_geom_torsion_atom_site_label_3
_geom_torsion_atom_site_label_4
_geom_torsion
_geom_torsion_site_symmetry_1
C5 N1 C1 C2 0.7(9) .
OS1 N1 C1 C2 -179.2(5) .
N1 C1 C2 C3 0.3(10) .
C1 C2 C3 C4 0.0(10) .
C1 C2 C3 C11 -179.6(7) .
C2 C3 C4 C5 -1.1(10) .
C11 C3 C4 C5 178.5(6) .
C3 C4 C5 N1 2.2(10) .
C3 C4 C5 C6 -176.2(6) .
C1 N1 C5 C4 -1.9(9) .
OS1 N1 C5 C4 178.0(5) .
C1 N1 C5 C6 176.6(5) .
OS1 N1 C5 C6 -3.5(6) .
C10 N2 C6 C7 0.0(8) .
OS1 N2 C6 C7 -176.4(5) .
C10 N2 C6 C5 -178.9(5) .
OS1 N2 C6 C5 4.7(6) .
C4 C5 C6 N2 177.6(6) .
N1 C5 C6 N2 -0.8(7) .
C4 C5 C6 C7 -1.3(10) .
N1 C5 C6 C7 -179.7(6) .
N2 C6 C7 C8 -1.5(9) .
C5 C6 C7 C8 177.3(6) .
C6 C7 C8 C9 2.2(10) .
C6 C7 C8 C18 178.3(6) .
C7 C8 C9 C10 -1.4(10) .
C18 C8 C9 C10 -177.5(6) .
C6 N2 C10 C9 0.8(9) .
OS1 N2 C10 C9 176.7(5) .
C8 C9 C10 N2 -0.1(10) .
C4 C3 C11 C12 179.1(7) .
C2 C3 C11 C12 -1.3(12) .
C3 C11 C12 C13 -179.6(7) .
C11 C12 C13 C17 1.6(12) .
C11 C12 C13 C14 178.7(7) .
C17 C13 C14 C15 -1.0(11) .
C12 C13 C14 C15 -178.3(7) .
C16 N3 C15 C14 2.2(13) .
C13 C14 C15 N3 -0.2(13) .
C15 N3 C16 C17 -3.0(13) .
C14 C13 C17 C16 0.2(12) .
C12 C13 C17 C16 177.4(7) .
N3 C16 C17 C13 1.9(14) .
C23 N4 C19 C20 0.6(8) .
OS1 N4 C19 C20 -175.2(4) .
N4 C19 C20 C21 3.4(9) .
C19 C20 C21 C22 -4.4(9) .
C19 C20 C21 C29 175.8(6) .
C20 C21 C22 C23 1.7(9) .
C29 C21 C22 C23 -178.6(6) .
C19 N4 C23 C22 -3.4(8) .
OS1 N4 C23 C22 172.8(4) .
C19 N4 C23 C24 177.2(5) .
OS1 N4 C23 C24 -6.6(6) .
C21 C22 C23 N4 2.2(9) .
C21 C22 C23 C24 -178.4(6) .
C28 N5 C24 C25 -0.2(9) .
OS1 N5 C24 C25 -178.1(5) .
C28 N5 C24 C23 180.0(5) .
OS1 N5 C24 C23 2.1(7) .
N4 C23 C24 N5 2.9(7) .
C22 C23 C24 N5 -176.5(6) .
N4 C23 C24 C25 -176.9(6) .
C22 C23 C24 C25 3.8(10) .
N5 C24 C25 C26 -1.2(10) .
C23 C24 C25 C26 178.6(6) .
C24 C25 C26 C27 1.8(11) .
C24 C25 C26 C36 -176.4(8) .
C25 C26 C27 C28 -1.1(11) .
C36 C26 C27 C28 177.1(8) .
C24 N5 C28 C27 1.0(9) .
OS1 N5 C28 C27 178.7(5) .
C26 C27 C28 N5 -0.3(11) .
C20 C21 C29 C30 -174.1(7) .
C22 C21 C29 C30 6.2(11) .
C21 C29 C30 C31 178.9(6) .
C29 C30 C31 C35 173.6(7) .
C29 C30 C31 C32 -1.9(11) .
C35 C31 C32 C33 2.1(10) .
C30 C31 C32 C33 177.6(6) .
C34 N6 C33 C32 -5.5(10) .
C31 C32 C33 N6 1.8(11) .
C33 N6 C34 C35 6.2(11) .
C32 C31 C35 C34 -1.7(10) .
C30 C31 C35 C34 -177.3(6) .
N6 C34 C35 C31 -2.7(11) .
C41 N7 C37 C38 -1.9(9) .
OS1 N7 C37 C38 178.1(5) .
N7 C37 C38 C39 1.2(10) .
C37 C38 C39 C40 -0.8(9) .
C37 C38 C39 C47 177.1(6) .
C38 C39 C40 C41 1.2(9) .
C47 C39 C40 C41 -176.7(6) .
C37 N7 C41 C40 2.3(8) .
OS1 N7 C41 C40 -177.6(4) .
C37 N7 C41 C42 -176.7(5) .
OS1 N7 C41 C42 3.4(6) .
C39 C40 C41 N7 -2.1(9) .
C39 C40 C41 C42 176.8(5) .
C46 N8 C42 C43 -1.9(8) .
OS1 N8 C42 C43 178.5(4) .
C46 N8 C42 C41 178.6(5) .
OS1 N8 C42 C41 -1.0(6) .
N7 C41 C42 N8 -1.5(7) .
C40 C41 C42 N8 179.5(5) .
N7 C41 C42 C43 179.0(5) .
C40 C41 C42 C43 0.0(9) .
N8 C42 C43 C44 0.1(9) .
C41 C42 C43 C44 179.6(6) .
C42 C43 C44 C45 1.0(10) .
C42 C43 C44 C54 -177.0(7) .
C43 C44 C45 C46 -0.3(10) .
C54 C44 C45 C46 177.6(7) .
C42 N8 C46 C45 2.5(9) .
OS1 N8 C46 C45 -177.9(5) .
C44 C45 C46 N8 -1.5(10) .
C38 C39 C47 C48 2.6(11) .
C40 C39 C47 C48 -179.6(7) .
C39 C47 C48 C49 -179.1(6) .
C47 C48 C49 C53 21.5(11) .
C47 C48 C49 C50 -162.7(7) .
C53 C49 C50 C51 -1.6(10) .
C48 C49 C50 C51 -177.7(7) .
C52 N9 C51 C50 -2.3(12) .
C49 C50 C51 N9 2.1(12) .
C51 N9 C52 C53 2.3(12) .
N9 C52 C53 C49 -2.1(12) .
C50 C49 C53 C52 1.7(10) .
C48 C49 C53 C52 177.5(7) .
C67 C62 C63 C64 2.9(19) .
C68 C62 C63 C64 178.6(12) .
C62 C63 C64 C65 1.4(19) .
C63 C64 C65 C66 -3.4(17) .
C64 C65 C66 C67 1.1(17) .
C65 C66 C67 C62 3.7(17) .
C63 C62 C67 C66 -5.6(18) .
C68 C62 C67 C66 178.6(11) .
C74 C69 C70 C71 0.0 .
C75 C69 C70 C71 173.3(12) .
C69 C70 C71 C72 0.0 .
C70 C71 C72 C73 0.0 .
C71 C72 C73 C74 0.0 .
C72 C73 C74 C69 0.0 .
C70 C69 C74 C73 0.0 .
C75 C69 C74 C73 -173.3(12) .
C81 C76 C77 C78 0.0 .
C82 C76 C77 C78 -175.2(10) .
C76 C77 C78 C79 0.0 .
C77 C78 C79 C80 0.0 .
C78 C79 C80 C81 0.0 .
C79 C80 C81 C76 0.0 .
C77 C76 C81 C80 0.0 .
C82 C76 C81 C80 174.9(11) .
C83 C84 C85 C83 -4(2) 3_666
C84 C83 C85 C84 4(2) 3_666

loop_
_platon_squeeze_void_nr
_platon_squeeze_void_average_x
_platon_squeeze_void_average_y
_platon_squeeze_void_average_z
_platon_squeeze_void_volume
_platon_squeeze_void_count_electrons
_platon_squeeze_void_content
1 0.500 -0.000 0.500 791 131 ' '
2 0.500 0.500 1.000 791 131 ' '
